data_2236500
loop_
_publ_author_name
'Ding, Liqin'
'L\"u, Xingqiang'
'Zhao, Shunsheng'
'Zhu, Yuqin'

_publ_section_title
;
 (<i>E</i>)-2-[(2-Aminophenyl)iminomethyl]-4,6-di-<i>tert</i>-butylphenol
;
_journal_coeditor_code NC2289
_journal_issue 10
_journal_name_full 'Acta Crystallographica Section E'
_journal_page_first o2942
_journal_paper_doi 10.1107/S1600536812038615
_journal_volume 68
_journal_year 2012
_chemical_formula_iupac 'C21 H28 N2 O'
_chemical_formula_moiety 'C21 H28 N2 O'
_chemical_formula_sum 'C21 H28 N2 O'
_chemical_formula_weight 324.45
_chemical_name_systematic
;
(<i>E</i>)-2-[(2-Aminophenyl)iminomethyl]-4,6-di-<i>tert</i>-butylphenol
;
_space_group_IT_number 4
_symmetry_cell_setting monoclinic
_symmetry_space_group_name_Hall 'P 2yb'
_symmetry_space_group_name_H-M 'P 1 21 1'
_atom_sites_solution_hydrogens geom
_atom_sites_solution_primary direct
_atom_sites_solution_secondary difmap
_audit_creation_method SHELXL97
_cell_angle_alpha 90.00
_cell_angle_beta 108.928(6)
_cell_angle_gamma 90.00
_cell_formula_units_Z 2
_cell_length_a 10.898(5)
_cell_length_b 6.230(3)
_cell_length_c 15.095(8)
_cell_measurement_reflns_used 2451
_cell_measurement_temperature 296(2)
_cell_measurement_theta_max 26.55
_cell_measurement_theta_min 1.91
_cell_volume 969.5(8)
_computing_cell_refinement 'SAINT (Bruker, 2001)'
_computing_data_collection 'SMART (Bruker, 2001)'
_computing_data_reduction 'SAINT (Bruker, 2001)'
_computing_molecular_graphics 'SHELXTL (Sheldrick, 2008)'
_computing_publication_material 'SHELXTL (Sheldrick, 2008) and local programs'
_computing_structure_refinement 'SHELXL97 (Sheldrick, 2008)'
_computing_structure_solution 'SHELXS97 (Sheldrick, 2008)'
_diffrn_ambient_temperature 296(2)
_diffrn_measured_fraction_theta_full 0.996
_diffrn_measured_fraction_theta_max 0.996
_diffrn_measurement_device_type 'Bruker SMART 1K CCD area-detector'
_diffrn_measurement_method 'thin-slice \w'
_diffrn_radiation_monochromator graphite
_diffrn_radiation_source 'fine-focus sealed tube'
_diffrn_radiation_type MoK\a
_diffrn_radiation_wavelength 0.71073
_diffrn_reflns_av_R_equivalents 0.0254
_diffrn_reflns_av_sigmaI/netI 0.0289
_diffrn_reflns_limit_h_max 11
_diffrn_reflns_limit_h_min -11
_diffrn_reflns_limit_k_max 6
_diffrn_reflns_limit_k_min -6
_diffrn_reflns_limit_l_max 16
_diffrn_reflns_limit_l_min -10
_diffrn_reflns_number 3718
_diffrn_reflns_theta_full 22.19
_diffrn_reflns_theta_max 22.19
_diffrn_reflns_theta_min 1.98
_exptl_absorpt_coefficient_mu 0.068
_exptl_absorpt_correction_T_max 0.986
_exptl_absorpt_correction_T_min 0.979
_exptl_absorpt_correction_type multi-scan
_exptl_absorpt_process_details '(SADABS; Sheldrick, 2004)'
_exptl_crystal_colour orange
_exptl_crystal_density_diffrn 1.111
_exptl_crystal_density_method 'not measured'
_exptl_crystal_description stick
_exptl_crystal_F_000 352
_exptl_crystal_size_max 0.38
_exptl_crystal_size_mid 0.26
_exptl_crystal_size_min 0.20
_refine_diff_density_max 0.224
_refine_diff_density_min -0.149
_refine_ls_extinction_coef 0.018(7)
_refine_ls_extinction_expression Fc^*^=kFc[1+0.001xFc^2^\l^3^/sin(2\q)]^-1/4^
_refine_ls_extinction_method 'SHELXL97 (Sheldrick, 2008)'
_refine_ls_goodness_of_fit_ref 1.099
_refine_ls_hydrogen_treatment constr
_refine_ls_matrix_type full
_refine_ls_number_parameters 218
_refine_ls_number_reflns 1357
_refine_ls_number_restraints 1
_refine_ls_restrained_S_all 1.098
_refine_ls_R_factor_all 0.0481
_refine_ls_R_factor_gt 0.0438
_refine_ls_shift/su_max 0.000
_refine_ls_shift/su_mean 0.000
_refine_ls_structure_factor_coef Fsqd
_refine_ls_weighting_details 'calc w=1/[\s^2^(Fo^2^)+(0.0864P)^2^+0.0703P] where P=(Fo^2^+2Fc^2^)/3'
_refine_ls_weighting_scheme calc
_refine_ls_wR_factor_gt 0.1232
_refine_ls_wR_factor_ref 0.1285
_reflns_number_gt 1224
_reflns_number_total 1357
_reflns_threshold_expression I>2sigma(I)
_cod_data_source_file nc2289.cif
_cod_data_source_block I
_cod_original_sg_symbol_H-M 'P 21'
_cod_database_code 2236500
_cod_database_fobs_code 2236500

loop_
_symmetry_equiv_pos_as_xyz
'x, y, z'
'-x, y+1/2, -z'

loop_
_atom_site_type_symbol
_atom_site_label
_atom_site_fract_x
_atom_site_fract_y
_atom_site_fract_z
_atom_site_U_iso_or_equiv
_atom_site_adp_type
_atom_site_calc_flag
_atom_site_refinement_flags
_atom_site_occupancy
_atom_site_symmetry_multiplicity
O O1 0.5353(2) 0.2087(4) 0.80055(16) 0.0705(8) Uani d . 1 1
H H1A 0.5635 0.3048 0.8389 0.106 Uiso calc R 1 1
N N1 0.6999(3) 0.4874(5) 0.9023(2) 0.0643(8) Uani d . 1 1
C C7 0.6019(3) -0.0180(6) 0.6967(2) 0.0588(9) Uani d . 1 1
C C6 0.7034(3) -0.0771(7) 0.6648(2) 0.0603(9) Uani d . 1 1
H H6A 0.6874 -0.1838 0.6193 0.072 Uiso calc R 1 1
C C13 0.7507(3) 0.2450(6) 0.7952(2) 0.0576(9) Uani d . 1 1
C C12 0.6285(3) 0.1469(6) 0.7643(2) 0.0587(9) Uani d . 1 1
C C5 0.8277(3) 0.0122(7) 0.6961(2) 0.0587(9) Uani d . 1 1
C C14 0.8484(3) 0.1742(7) 0.7605(2) 0.0629(10) Uani d . 1 1
H H14A 0.9295 0.2392 0.7818 0.075 Uiso calc R 1 1
C C3 0.9334(3) -0.0683(7) 0.6571(3) 0.0670(10) Uani d . 1 1
C C15 0.7804(3) 0.4156(6) 0.8635(2) 0.0646(10) Uani d . 1 1
H H15A 0.8626 0.4771 0.8803 0.078 Uiso calc R 1 1
C C8 0.4673(3) -0.1218(7) 0.6579(2) 0.0669(11) Uani d . 1 1
C C4 1.0650(4) 0.0253(13) 0.7108(4) 0.126(2) Uani d . 1 1
H H4A 1.0608 0.1791 0.7071 0.189 Uiso calc R 1 1
H H4B 1.1284 -0.0257 0.6841 0.189 Uiso calc R 1 1
H H4C 1.0892 -0.0183 0.7752 0.189 Uiso calc R 1 1
C C16 0.7344(3) 0.6617(6) 0.9657(2) 0.0634(10) Uani d . 1 1
C C21 0.6777(4) 0.6701(8) 1.0365(2) 0.0738(11) Uani d . 1 1
C C17 0.8160(4) 0.8258(7) 0.9580(3) 0.0790(12) Uani d . 1 1
H H17A 0.8523 0.8223 0.9102 0.095 Uiso calc R 1 1
N N2 0.5933(4) 0.5117(8) 1.0433(3) 0.1113(15) Uani d . 1 1
H H2A 0.5580 0.5178 1.0866 0.134 Uiso calc R 1 1
H H2B 0.5758 0.4066 1.0043 0.134 Uiso calc R 1 1
C C20 0.7066(4) 0.8395(9) 1.0986(3) 0.0887(14) Uani d . 1 1
H H20A 0.6707 0.8450 1.1466 0.106 Uiso calc R 1 1
C C18 0.8438(4) 0.9946(8) 1.0206(3) 0.0912(13) Uani d . 1 1
H H18A 0.8998 1.1033 1.0157 0.109 Uiso calc R 1 1
C C2 0.9446(5) -0.3129(9) 0.6651(4) 0.1065(16) Uani d . 1 1
H H2C 0.8623 -0.3766 0.6316 0.160 Uiso calc R 1 1
H H2D 0.9695 -0.3538 0.7298 0.160 Uiso calc R 1 1
H H2E 1.0088 -0.3617 0.6388 0.160 Uiso calc R 1 1
C C9 0.4638(4) -0.2935(10) 0.5856(4) 0.1117(19) Uani d . 1 1
H H9A 0.5266 -0.4026 0.6137 0.168 Uiso calc R 1 1
H H9B 0.4838 -0.2300 0.5340 0.168 Uiso calc R 1 1
H H9C 0.3789 -0.3564 0.5636 0.168 Uiso calc R 1 1
C C19 0.7882(4) 1.0003(10) 1.0899(3) 0.0961(15) Uani d . 1 1
H H19A 0.8059 1.1147 1.1317 0.115 Uiso calc R 1 1
C C11 0.3664(3) 0.0476(9) 0.6095(3) 0.0846(14) Uani d . 1 1
H H11A 0.3904 0.1140 0.5601 0.127 Uiso calc R 1 1
H H11B 0.3624 0.1547 0.6543 0.127 Uiso calc R 1 1
H H11C 0.2831 -0.0193 0.5838 0.127 Uiso calc R 1 1
C C1 0.8970(4) -0.0129(12) 0.5548(3) 0.116(2) Uani d . 1 1
H H1C 0.8888 0.1400 0.5473 0.174 Uiso calc R 1 1
H H1D 0.8158 -0.0796 0.5213 0.174 Uiso calc R 1 1
H H1E 0.9631 -0.0636 0.5307 0.174 Uiso calc R 1 1
C C10 0.4275(4) -0.2250(8) 0.7362(3) 0.0870(13) Uani d . 1 1
H H10A 0.4906 -0.3310 0.7675 0.130 Uiso calc R 1 1
H H10B 0.3443 -0.2921 0.7101 0.130 Uiso calc R 1 1
H H10C 0.4227 -0.1167 0.7802 0.130 Uiso calc R 1 1

loop_
_atom_site_aniso_label
_atom_site_aniso_U_11
_atom_site_aniso_U_22
_atom_site_aniso_U_33
_atom_site_aniso_U_12
_atom_site_aniso_U_13
_atom_site_aniso_U_23
O1 0.0581(13) 0.0762(17) 0.0891(16) -0.0028(14) 0.0405(13) -0.0106(15)
N1 0.0622(17) 0.067(2) 0.0671(17) 0.0028(16) 0.0262(14) -0.0019(17)
C7 0.0492(17) 0.062(2) 0.0684(19) 0.0013(17) 0.0239(15) 0.0010(19)
C6 0.0470(18) 0.068(2) 0.070(2) -0.0007(17) 0.0236(15) -0.010(2)
C13 0.0491(18) 0.062(2) 0.0648(19) -0.0041(16) 0.0224(15) 0.0008(18)
C12 0.0481(18) 0.068(2) 0.0668(19) 0.0069(17) 0.0280(15) 0.004(2)
C5 0.0445(17) 0.065(2) 0.069(2) 0.0028(18) 0.0222(15) 0.003(2)
C14 0.0468(17) 0.071(2) 0.074(2) -0.0040(18) 0.0243(16) 0.001(2)
C3 0.050(2) 0.075(3) 0.081(2) 0.0068(19) 0.0296(17) 0.001(2)
C15 0.0577(19) 0.068(2) 0.069(2) -0.0031(19) 0.0217(17) -0.001(2)
C8 0.0463(18) 0.081(3) 0.076(2) -0.0073(19) 0.0246(16) -0.008(2)
C4 0.051(2) 0.154(5) 0.174(5) -0.001(3) 0.039(3) -0.047(5)
C16 0.0574(19) 0.064(2) 0.065(2) 0.005(2) 0.0137(16) -0.001(2)
C21 0.065(2) 0.088(3) 0.065(2) 0.009(2) 0.0157(18) -0.005(2)
C17 0.076(2) 0.075(3) 0.081(3) 0.001(2) 0.018(2) 0.000(2)
N2 0.110(3) 0.137(4) 0.110(3) -0.035(3) 0.068(2) -0.031(3)
C20 0.075(3) 0.104(4) 0.084(3) 0.010(3) 0.020(2) -0.018(3)
C18 0.078(2) 0.074(3) 0.103(3) 0.001(2) 0.004(2) -0.002(3)
C2 0.090(3) 0.089(3) 0.151(4) 0.014(3) 0.052(3) -0.001(4)
C9 0.068(2) 0.133(5) 0.139(4) -0.033(3) 0.039(3) -0.061(4)
C19 0.088(3) 0.098(4) 0.083(3) 0.017(3) 0.001(2) -0.025(3)
C11 0.0501(19) 0.115(4) 0.087(3) -0.003(2) 0.0198(18) 0.015(3)
C1 0.096(3) 0.162(6) 0.111(3) 0.032(4) 0.063(3) 0.026(4)
C10 0.069(2) 0.091(3) 0.101(3) -0.014(2) 0.027(2) 0.013(3)

loop_
_atom_type_symbol
_atom_type_description
_atom_type_scat_dispersion_real
_atom_type_scat_dispersion_imag
_atom_type_scat_source
C C 0.0033 0.0016 'International Tables Vol C Tables 4.2.6.8 and 6.1.1.4'
H H 0.0000 0.0000 'International Tables Vol C Tables 4.2.6.8 and 6.1.1.4'
N N 0.0061 0.0033 'International Tables Vol C Tables 4.2.6.8 and 6.1.1.4'
O O 0.0106 0.0060 'International Tables Vol C Tables 4.2.6.8 and 6.1.1.4'

loop_
_geom_angle_atom_site_label_1
_geom_angle_atom_site_label_2
_geom_angle_atom_site_label_3
_geom_angle
C12 O1 H1A 109.5
C15 N1 C16 120.3(3)
C6 C7 C12 116.3(3)
C6 C7 C8 121.6(3)
C12 C7 C8 122.0(3)
C7 C6 C5 124.7(3)
C7 C6 H6A 117.6
C5 C6 H6A 117.6
C12 C13 C14 119.6(3)
C12 C13 C15 121.9(3)
C14 C13 C15 118.5(3)
O1 C12 C13 119.8(3)
O1 C12 C7 119.5(3)
C13 C12 C7 120.6(3)
C14 C5 C6 116.9(3)
C14 C5 C3 122.8(3)
C6 C5 C3 120.3(3)
C5 C14 C13 121.9(3)
C5 C14 H14A 119.1
C13 C14 H14A 119.1
C1 C3 C4 110.4(4)
C1 C3 C2 107.3(5)
C4 C3 C2 107.6(4)
C1 C3 C5 109.7(3)
C4 C3 C5 111.5(3)
C2 C3 C5 110.2(4)
N1 C15 C13 123.7(3)
N1 C15 H15A 118.2
C13 C15 H15A 118.2
C9 C8 C11 107.2(3)
C9 C8 C10 108.2(4)
C11 C8 C10 108.6(3)
C9 C8 C7 111.7(3)
C11 C8 C7 110.0(4)
C10 C8 C7 111.0(3)
C3 C4 H4A 109.5
C3 C4 H4B 109.5
H4A C4 H4B 109.5
C3 C4 H4C 109.5
H4A C4 H4C 109.5
H4B C4 H4C 109.5
C17 C16 C21 119.4(4)
C17 C16 N1 123.2(3)
C21 C16 N1 117.3(4)
N2 C21 C20 120.6(4)
N2 C21 C16 120.2(4)
C20 C21 C16 119.2(4)
C18 C17 C16 120.7(4)
C18 C17 H17A 119.6
C16 C17 H17A 119.6
C21 N2 H2A 120.0
C21 N2 H2B 120.0
H2A N2 H2B 120.0
C19 C20 C21 120.4(4)
C19 C20 H20A 119.8
C21 C20 H20A 119.8
C19 C18 C17 119.3(5)
C19 C18 H18A 120.4
C17 C18 H18A 120.4
C3 C2 H2C 109.5
C3 C2 H2D 109.5
H2C C2 H2D 109.5
C3 C2 H2E 109.5
H2C C2 H2E 109.5
H2D C2 H2E 109.5
C8 C9 H9A 109.5
C8 C9 H9B 109.5
H9A C9 H9B 109.5
C8 C9 H9C 109.5
H9A C9 H9C 109.5
H9B C9 H9C 109.5
C18 C19 C20 121.0(5)
C18 C19 H19A 119.5
C20 C19 H19A 119.5
C8 C11 H11A 109.5
C8 C11 H11B 109.5
H11A C11 H11B 109.5
C8 C11 H11C 109.5
H11A C11 H11C 109.5
H11B C11 H11C 109.5
C3 C1 H1C 109.5
C3 C1 H1D 109.5
H1C C1 H1D 109.5
C3 C1 H1E 109.5
H1C C1 H1E 109.5
H1D C1 H1E 109.5
C8 C10 H10A 109.5
C8 C10 H10B 109.5
H10A C10 H10B 109.5
C8 C10 H10C 109.5
H10A C10 H10C 109.5
H10B C10 H10C 109.5

loop_
_geom_bond_atom_site_label_1
_geom_bond_atom_site_label_2
_geom_bond_distance
O1 C12 1.357(4)
O1 H1A 0.8200
N1 C15 1.284(4)
N1 C16 1.416(5)
C7 C6 1.393(4)
C7 C12 1.410(5)
C7 C8 1.534(5)
C6 C5 1.397(4)
C6 H6A 0.9300
C13 C12 1.400(5)
C13 C14 1.401(5)
C13 C15 1.442(5)
C5 C14 1.368(5)
C5 C3 1.537(5)
C14 H14A 0.9300
C3 C1 1.504(6)
C3 C4 1.517(6)
C3 C2 1.530(7)
C15 H15A 0.9300
C8 C9 1.520(6)
C8 C11 1.528(6)
C8 C10 1.526(6)
C4 H4A 0.9600
C4 H4B 0.9600
C4 H4C 0.9600
C16 C17 1.384(6)
C16 C21 1.399(5)
C21 N2 1.376(6)
C21 C20 1.378(6)
C17 C18 1.379(6)
C17 H17A 0.9300
N2 H2A 0.8600
N2 H2B 0.8600
C20 C19 1.373(7)
C20 H20A 0.9300
C18 C19 1.370(6)
C18 H18A 0.9300
C2 H2C 0.9600
C2 H2D 0.9600
C2 H2E 0.9600
C9 H9A 0.9600
C9 H9B 0.9600
C9 H9C 0.9600
C19 H19A 0.9300
C11 H11A 0.9600
C11 H11B 0.9600
C11 H11C 0.9600
C1 H1C 0.9600
C1 H1D 0.9600
C1 H1E 0.9600
C10 H10A 0.9600
C10 H10B 0.9600
C10 H10C 0.9600

loop_
_geom_hbond_atom_site_label_D
_geom_hbond_atom_site_label_H
_geom_hbond_atom_site_label_A
_geom_hbond_site_symmetry_A
_geom_hbond_distance_DH
_geom_hbond_distance_HA
_geom_hbond_distance_DA
_geom_hbond_angle_DHA
_geom_hbond_publ_flag
O1 H1A N1 . 0.82 1.87 2.608(4) 149.4 y
N2 H2A O1 2_657 0.86 2.54 3.342(4) 154.7 y

loop_
_cod_related_entry_id
_cod_related_entry_database
_cod_related_entry_code
1 ChemSpider 24770383
